data_4333050
loop_
_publ_author_name
'Zeller, J\"urgen'
'Radius, Udo'

_publ_section_title
;
 Alkali-Metalated Forms of Thiacalix[4]arenes
;
_journal_issue 23
_journal_name_full 'Inorganic Chemistry'
_journal_page_first 9487
_journal_page_last 9492
_journal_paper_doi 10.1021/ic0613311
_journal_volume 45
_journal_year 2006
_chemical_formula_sum 'C70 H72 N6 Na4 O4 S4'
_chemical_formula_weight 1281.53
_chemical_name_systematic
; 
 ? 
;
_space_group_IT_number 2
_symmetry_cell_setting triclinic
_symmetry_space_group_name_Hall '-P 1'
_symmetry_space_group_name_H-M 'P -1'
_atom_sites_solution_hydrogens geom
_atom_sites_solution_primary direct
_atom_sites_solution_secondary difmap
_audit_creation_method SHELXL-97
_cell_angle_alpha 104.62(3)
_cell_angle_beta 101.38(3)
_cell_angle_gamma 110.04(3)
_cell_formula_units_Z 2
_cell_length_a 14.513(3)
_cell_length_b 15.335(3)
_cell_length_c 17.759(4)
_cell_measurement_reflns_used 19925
_cell_measurement_temperature 160(2)
_cell_measurement_theta_max 56.46
_cell_measurement_theta_min 3.05
_cell_volume 3413.3(18)
_computing_cell_refinement 'STOE X-AREA'
_computing_data_collection 'STOE X-AREA'
_computing_data_reduction 'STOE X-RED'
_computing_molecular_graphics 'SHELXL-97 (Sheldrick, 1997)'
_computing_publication_material 'SHELXL-97 (Sheldrick, 1997)'
_computing_structure_refinement 'SHELXL-97 (Sheldrick, 1997)'
_computing_structure_solution 'SHELXS-97 (Sheldrick, 1990)'
_diffrn_ambient_temperature 160(2)
_diffrn_detector_area_resol_mean 6.67
_diffrn_measured_fraction_theta_full 0.909
_diffrn_measured_fraction_theta_max 0.909
_diffrn_measurement_device_type 'stoe ipds 2'
_diffrn_measurement_method rotation
_diffrn_radiation_monochromator graphite
_diffrn_radiation_source 'fine-focus sealed tube'
_diffrn_radiation_type MoK\a
_diffrn_radiation_wavelength 0.71073
_diffrn_reflns_av_R_equivalents 0.0761
_diffrn_reflns_av_sigmaI/netI 0.0692
_diffrn_reflns_limit_h_max 17
_diffrn_reflns_limit_h_min -17
_diffrn_reflns_limit_k_max 18
_diffrn_reflns_limit_k_min -17
_diffrn_reflns_limit_l_max 19
_diffrn_reflns_limit_l_min -20
_diffrn_reflns_number 16183
_diffrn_reflns_theta_full 24.71
_diffrn_reflns_theta_max 24.71
_diffrn_reflns_theta_min 1.57
_exptl_absorpt_coefficient_mu 0.216
_exptl_absorpt_correction_T_max 0.9580
_exptl_absorpt_correction_T_min 0.9380
_exptl_absorpt_correction_type numerical
_exptl_crystal_colour colorless
_exptl_crystal_density_diffrn 1.247
_exptl_crystal_density_method 'not measured'
_exptl_crystal_description prism
_exptl_crystal_F_000 1348
_exptl_crystal_size_max 0.30
_exptl_crystal_size_mid 0.30
_exptl_crystal_size_min 0.20
_refine_diff_density_max 0.936
_refine_diff_density_min -0.634
_refine_diff_density_rms 0.214
_refine_ls_extinction_method none
_refine_ls_goodness_of_fit_ref 0.998
_refine_ls_hydrogen_treatment mixed
_refine_ls_matrix_type full
_refine_ls_number_parameters 766
_refine_ls_number_reflns 10554
_refine_ls_number_restraints 0
_refine_ls_restrained_S_all 0.998
_refine_ls_R_factor_all 0.0966
_refine_ls_R_factor_gt 0.0772
_refine_ls_shift/su_max 0.000
_refine_ls_shift/su_mean 0.000
_refine_ls_structure_factor_coef Fsqd
_refine_ls_weighting_details 'w=1/[\s^2^(Fo^2^)+(0.1473P)^2^+0.0000P] where P=(Fo^2^+2Fc^2^)/3'
_refine_ls_weighting_scheme calc
_refine_ls_wR_factor_gt 0.1855
_refine_ls_wR_factor_ref 0.2011
_reflns_number_gt 7842
_reflns_number_total 10554
_reflns_threshold_expression >2sigma(I)
_cod_data_source_file ic0613311sup3.cif
_cod_data_source_block jzna
_cod_depositor_comments
;
The following automatic conversions were performed:

'_refine_ls_weighting_scheme' value 'calc
w=1/[\s^2^(Fo^2^)+(0.1473P)^2^+0.0000P] where P=(Fo^2^+2Fc^2^)/3' was
changed to 'calc'. New tag '_refine_ls_weighting_details' was
created. The value of the new tag was set to
'w=1/[\s^2^(Fo^2^)+(0.1473P)^2^+0.0000P] where P=(Fo^2^+2Fc^2^)/3'.

Automatic conversion script
Id: cif_fix_values 3143 2015-03-26 13:38:13Z robertas 

2023-09-06
Z value and formula fixed to values more according to usual
chemical conventions.                 miguel
;
_cod_original_formula_sum 'C140 H144 N12 Na8 O8 S8'
_cod_original_formula_weight 2563.07
_cod_original_formula_units_Z 1
_cod_original_cell_volume 3413.1(12)
_cod_original_sg_symbol_H-M P-1
_cod_database_code 4333050

loop_
_symmetry_equiv_pos_as_xyz
'x, y, z'
'-x, -y, -z'

loop_
_atom_site_label
_atom_site_type_symbol
_atom_site_fract_x
_atom_site_fract_y
_atom_site_fract_z
_atom_site_U_iso_or_equiv
_atom_site_adp_type
_atom_site_occupancy
_atom_site_calc_flag
_atom_site_refinement_flags
_atom_site_disorder_assembly
_atom_site_disorder_group
S1 S 0.29654(7) 0.91724(7) 0.11798(6) 0.0347(2) Uani 1 d . . .
S2 S 0.28646(7) 0.54243(7) 0.07887(5) 0.0343(2) Uani 1 d . . .
S3 S 0.05427(7) 0.56086(7) -0.19169(6) 0.0352(2) Uani 1 d . . .
S4 S -0.07155(7) 0.79664(7) 0.19736(5) 0.0341(2) Uani 1 d . . .
Na1 Na 0.09855(10) 0.53746(10) -0.02767(8) 0.0345(3) Uani 1 d . . .
Na2 Na 0.12565(11) 0.68987(11) 0.16296(9) 0.0407(4) Uani 1 d . . .
Na3 Na -0.09026(10) 0.67381(10) 0.03100(8) 0.0348(3) Uani 1 d . . .
Na4 Na 0.12952(11) 0.76023(12) -0.02027(9) 0.0410(4) Uani 1 d . . .
O1 O 0.06331(19) 0.80400(19) 0.08319(15) 0.0375(6) Uani 1 d . . .
O2 O 0.19959(17) 0.69141(18) 0.06222(15) 0.0332(5) Uani 1 d . . .
O3 O 0.05658(18) 0.44667(19) 0.06058(14) 0.0348(5) Uani 1 d . . .
O4 O 0.04934(18) 0.39332(18) -0.12831(14) 0.0330(5) Uani 1 d . . .
N1 N 0.2767(3) 0.7946(3) -0.0790(2) 0.0500(8) Uani 1 d . . .
N2 N 0.2310(2) 0.7608(2) 0.3055(2) 0.0417(7) Uani 1 d . . .
N3 N 0.0505(3) 0.8228(3) -0.1158(2) 0.0510(9) Uani 1 d . . .
N4 N -0.1931(2) 0.7341(3) -0.0521(2) 0.0437(8) Uani 1 d . . .
N5 N 0.3445(4) 0.4847(4) -0.1244(3) 0.0808(14) Uani 1 d . . .
N6 N 0.4047(6) 0.6754(6) -0.3034(5) 0.130(2) Uiso 1 d . . .
C10 C 0.1125(3) 0.8618(3) 0.1577(2) 0.0324(7) Uani 1 d . . .
C11 C 0.0639(3) 0.8710(3) 0.2208(2) 0.0323(7) Uani 1 d . . .
C12 C 0.2219(3) 0.9227(3) 0.1875(2) 0.0326(7) Uani 1 d . . .
C13 C 0.1158(3) 0.9399(3) 0.2990(2) 0.0356(8) Uani 1 d . . .
H13A H 0.0790 0.9431 0.3376 0.043 Uiso 1 calc R . .
C14 C 0.2710(3) 0.9916(3) 0.2657(2) 0.0367(8) Uani 1 d . . .
H14A H 0.3427 1.0318 0.2808 0.044 Uiso 1 calc R . .
C15 C 0.2193(3) 1.0045(3) 0.3237(2) 0.0364(8) Uani 1 d . . .
C16 C 0.2721(3) 1.0912(3) 0.4057(2) 0.0427(9) Uani 1 d . . .
C17 C 0.2784(4) 1.1864(3) 0.3896(3) 0.0556(11) Uani 1 d . . .
H17A H 0.3168 1.1965 0.3506 0.083 Uiso 1 calc R . .
H17B H 0.3138 1.2428 0.4411 0.083 Uiso 1 calc R . .
H17C H 0.2085 1.1807 0.3667 0.083 Uiso 1 calc R . .
C18 C 0.3814(4) 1.1045(4) 0.4455(3) 0.0562(11) Uani 1 d . . .
H18A H 0.4216 1.1141 0.4076 0.084 Uiso 1 calc R . .
H18B H 0.3788 1.0454 0.4584 0.084 Uiso 1 calc R . .
H18C H 0.4139 1.1625 0.4960 0.084 Uiso 1 calc R . .
C19 C 0.2113(4) 1.0762(4) 0.4664(3) 0.0616(12) Uani 1 d . . .
H19A H 0.1405 1.0674 0.4420 0.092 Uiso 1 calc R . .
H19B H 0.2447 1.1344 0.5168 0.092 Uiso 1 calc R . .
H19C H 0.2098 1.0173 0.4793 0.092 Uiso 1 calc R . .
C20 C 0.2976(3) 0.7320(3) 0.1021(2) 0.0332(8) Uani 1 d . . .
C21 C 0.3560(3) 0.8362(3) 0.1364(2) 0.0330(7) Uani 1 d . . .
C22 C 0.3537(3) 0.6738(3) 0.1171(2) 0.0339(7) Uani 1 d . . .
C23 C 0.4606(3) 0.8779(3) 0.1802(2) 0.0365(8) Uani 1 d . . .
H23A H 0.4967 0.9480 0.2023 0.044 Uiso 1 calc R . .
C24 C 0.4583(3) 0.7179(3) 0.1602(2) 0.0367(8) Uani 1 d . . .
H24A H 0.4926 0.6765 0.1676 0.044 Uiso 1 calc R . .
C25 C 0.5147(3) 0.8191(3) 0.1928(2) 0.0390(8) Uani 1 d . . .
C26 C 0.6313(3) 0.8669(3) 0.2402(3) 0.0497(10) Uani 1 d . . .
C27A C 0.6918(7) 0.9290(7) 0.1982(5) 0.0479(18) Uiso 0.50 d P A 1
H27A H 0.6712 0.9835 0.1982 0.072 Uiso 0.50 calc PR A 1
H27B H 0.6777 0.8878 0.1416 0.072 Uiso 0.50 calc PR A 1
H27C H 0.7657 0.9559 0.2275 0.072 Uiso 0.50 calc PR A 1
C28A C 0.6498(7) 0.9394(7) 0.3283(5) 0.0464(18) Uiso 0.50 d P A 1
H28A H 0.7241 0.9746 0.3573 0.070 Uiso 0.50 calc PR A 1
H28B H 0.6160 0.9011 0.3593 0.070 Uiso 0.50 calc PR A 1
H28C H 0.6207 0.9873 0.3228 0.070 Uiso 0.50 calc PR A 1
C29A C 0.6741(7) 0.7900(7) 0.2507(6) 0.053(2) Uiso 0.50 d P A 1
H29A H 0.7464 0.8243 0.2854 0.080 Uiso 0.50 calc PR A 1
H29B H 0.6696 0.7487 0.1969 0.080 Uiso 0.50 calc PR A 1
H29C H 0.6336 0.7483 0.2764 0.080 Uiso 0.50 calc PR A 1
C27B C 0.6848(11) 0.8591(11) 0.1712(9) 0.088(3) Uiso 0.50 d P A 2
H27D H 0.6635 0.8916 0.1345 0.132 Uiso 0.50 calc PR A 2
H27E H 0.6642 0.7893 0.1399 0.132 Uiso 0.50 calc PR A 2
H27F H 0.7599 0.8916 0.1964 0.132 Uiso 0.50 calc PR A 2
C28B C 0.6714(11) 0.9716(11) 0.2889(9) 0.091(4) Uiso 0.50 d P A 2
H28D H 0.7450 0.9960 0.3181 0.136 Uiso 0.50 calc PR A 2
H28E H 0.6340 0.9803 0.3285 0.136 Uiso 0.50 calc PR A 2
H28F H 0.6621 1.0088 0.2527 0.136 Uiso 0.50 calc PR A 2
C29B C 0.6598(9) 0.8080(10) 0.2895(8) 0.074(3) Uiso 0.50 d P A 2
H29D H 0.7333 0.8424 0.3212 0.111 Uiso 0.50 calc PR A 2
H29E H 0.6459 0.7423 0.2525 0.111 Uiso 0.50 calc PR A 2
H29F H 0.6187 0.8008 0.3270 0.111 Uiso 0.50 calc PR A 2
C30 C 0.1170(3) 0.4797(3) 0.1356(2) 0.0327(7) Uani 1 d . . .
C31 C 0.2269(3) 0.5218(3) 0.1568(2) 0.0347(8) Uani 1 d . . .
C32 C -0.0817(3) 0.5227(3) -0.2048(2) 0.0338(7) Uani 1 d . . .
C33 C 0.2915(3) 0.5442(3) 0.2342(2) 0.0371(8) Uani 1 d . . .
H33 H 0.3640 0.5703 0.2438 0.045 Uiso 1 calc R . .
C34 C -0.1475(3) 0.5017(3) -0.2816(2) 0.0388(8) Uani 1 d . . .
H34 H -0.1187 0.5093 -0.3244 0.047 Uiso 1 calc R . .
C35 C -0.2537(3) 0.4702(3) -0.2985(2) 0.0382(8) Uani 1 d . . .
C36 C -0.3239(3) 0.4590(3) -0.3807(2) 0.0455(9) Uani 1 d . . .
C37 C -0.3185(5) 0.5618(4) -0.3767(3) 0.0731(15) Uani 1 d . . .
H37A H -0.3419 0.5880 -0.3314 0.110 Uiso 1 calc R . .
H37B H -0.3630 0.5567 -0.4284 0.110 Uiso 1 calc R . .
H37C H -0.2471 0.6064 -0.3677 0.110 Uiso 1 calc R . .
C38 C -0.2876(5) 0.4193(5) -0.4521(3) 0.0779(17) Uani 1 d . . .
H38A H -0.3335 0.4130 -0.5036 0.117 Uiso 1 calc R . .
H38B H -0.2890 0.3542 -0.4546 0.117 Uiso 1 calc R . .
H38C H -0.2170 0.4651 -0.4438 0.117 Uiso 1 calc R . .
C39 C -0.4355(4) 0.3898(5) -0.3974(3) 0.0763(16) Uani 1 d . . .
H39A H -0.4599 0.4143 -0.3522 0.114 Uiso 1 calc R . .
H39B H -0.4401 0.3233 -0.4019 0.114 Uiso 1 calc R . .
H39C H -0.4783 0.3873 -0.4487 0.114 Uiso 1 calc R . .
C40 C 0.0605(2) 0.3796(3) -0.2006(2) 0.0319(7) Uani 1 d . . .
C41 C 0.0611(3) 0.4477(3) -0.2431(2) 0.0349(8) Uani 1 d . . .
C42 C -0.0701(3) 0.7072(3) 0.2453(2) 0.0340(8) Uani 1 d . . .
C43 C 0.0684(3) 0.4295(3) -0.3218(2) 0.0391(8) Uani 1 d . . .
C44 C -0.0794(3) 0.7224(3) 0.3232(2) 0.0390(8) Uani 1 d . . .
C45 C 0.0782(3) 0.3445(3) -0.3641(2) 0.0421(9) Uani 1 d . . .
C46 C 0.0886(4) 0.3251(4) -0.4505(3) 0.0561(11) Uani 1 d . . .
C47 C 0.0521(6) 0.3880(6) -0.4932(3) 0.093(2) Uani 1 d . . .
H47A H -0.0206 0.3722 -0.4978 0.140 Uiso 1 calc R . .
H47B H 0.0597 0.3736 -0.5480 0.140 Uiso 1 calc R . .
H47C H 0.0938 0.4583 -0.4611 0.140 Uiso 1 calc R . .
C48 C 0.2021(5) 0.3490(5) -0.4436(4) 0.0822(18) Uani 1 d . . .
H48A H 0.2251 0.3083 -0.4167 0.123 Uiso 1 calc R . .
H48B H 0.2443 0.4192 -0.4111 0.123 Uiso 1 calc R . .
H48C H 0.2097 0.3350 -0.4984 0.123 Uiso 1 calc R . .
C49 C 0.0243(5) 0.2159(5) -0.5030(3) 0.0768(16) Uani 1 d . . .
H49A H 0.0470 0.1746 -0.4766 0.115 Uiso 1 calc R . .
H49B H 0.0336 0.2037 -0.5573 0.115 Uiso 1 calc R . .
H49C H -0.0487 0.1995 -0.5087 0.115 Uiso 1 calc R . .
C50 C 0.3371(4) 0.7459(4) -0.0769(3) 0.0582(12) Uani 1 d . . .
H50A H 0.3118 0.6839 -0.0693 0.070 Uiso 1 calc R . .
C51 C 0.4341(4) 0.7805(5) -0.0852(4) 0.0721(15) Uani 1 d . . .
H51A H 0.4740 0.7427 -0.0837 0.087 Uiso 1 calc R . .
C52 C 0.4724(4) 0.8701(5) -0.0956(4) 0.0758(16) Uani 1 d . . .
H52A H 0.5386 0.8951 -0.1025 0.091 Uiso 1 calc R . .
C53 C 0.4131(4) 0.9228(4) -0.0958(3) 0.0678(13) Uani 1 d . . .
H53A H 0.4382 0.9861 -0.1012 0.081 Uiso 1 calc R . .
C54 C 0.3167(4) 0.8824(4) -0.0882(3) 0.0555(11) Uani 1 d . . .
H54A H 0.2757 0.9192 -0.0894 0.067 Uiso 1 calc R . .
C55 C 0.1920(3) 0.7666(4) 0.3674(3) 0.0519(10) Uani 1 d . . .
H55A H 0.1192 0.7357 0.3552 0.062 Uiso 1 calc R . .
C56 C 0.2514(4) 0.8149(4) 0.4483(3) 0.0583(12) Uani 1 d . . .
H56A H 0.2198 0.8171 0.4903 0.070 Uiso 1 calc R . .
C57 C 0.3569(4) 0.8599(4) 0.4678(3) 0.0571(11) Uani 1 d . . .
H57A H 0.3997 0.8929 0.5232 0.069 Uiso 1 calc R . .
C58 C 0.3984(3) 0.8559(4) 0.4048(3) 0.0571(11) Uani 1 d . . .
H58A H 0.4709 0.8875 0.4156 0.069 Uiso 1 calc R . .
C59 C 0.3332(3) 0.8050(3) 0.3250(3) 0.0485(10) Uani 1 d . . .
H59A H 0.3631 0.8015 0.2820 0.058 Uiso 1 calc R . .
C60 C 0.0406(4) 0.7944(4) -0.1940(3) 0.0629(13) Uani 1 d . . .
H60A H 0.0485 0.7355 -0.2174 0.075 Uiso 1 calc R . .
C61 C 0.0194(6) 0.8445(5) -0.2443(3) 0.0855(19) Uani 1 d . . .
H61A H 0.0140 0.8216 -0.3006 0.103 Uiso 1 calc R . .
C62 C 0.0059(5) 0.9301(4) -0.2106(4) 0.0830(18) Uani 1 d . . .
H62A H -0.0095 0.9667 -0.2434 0.100 Uiso 1 calc R . .
C63 C 0.0152(4) 0.9592(4) -0.1307(4) 0.0686(14) Uani 1 d . . .
H63A H 0.0065 1.0172 -0.1060 0.082 Uiso 1 calc R . .
C64 C 0.0375(4) 0.9051(4) -0.0843(3) 0.0581(11) Uani 1 d . . .
H64A H 0.0438 0.9270 -0.0277 0.070 Uiso 1 calc R . .
C65 C -0.2049(3) 0.7216(3) -0.1298(3) 0.0480(10) Uani 1 d . . .
H65A H -0.1862 0.6733 -0.1598 0.058 Uiso 1 calc R . .
C66 C -0.2430(4) 0.7740(4) -0.1713(3) 0.0597(12) Uani 1 d . . .
H66A H -0.2488 0.7627 -0.2275 0.072 Uiso 1 calc R . .
C67 C -0.2723(4) 0.8433(4) -0.1279(3) 0.0622(12) Uani 1 d . . .
H67A H -0.3003 0.8798 -0.1539 0.075 Uiso 1 calc R . .
C68 C -0.2599(4) 0.8573(4) -0.0473(3) 0.0640(13) Uani 1 d . . .
H68A H -0.2781 0.9051 -0.0160 0.077 Uiso 1 calc R . .
C69 C -0.2208(4) 0.8024(4) -0.0107(3) 0.0552(11) Uani 1 d . . .
H69A H -0.2132 0.8132 0.0457 0.066 Uiso 1 calc R . .
C70 C 0.4365(4) 0.5436(5) -0.0634(4) 0.0736(15) Uani 1 d . . .
H70A H 0.4384 0.5607 -0.0077 0.088 Uiso 1 calc R . .
C71 C 0.5253(4) 0.5778(4) -0.0832(4) 0.0693(14) Uani 1 d . . .
H71A H 0.5896 0.6200 -0.0420 0.083 Uiso 1 calc R . .
C72 C 0.5185(4) 0.5495(4) -0.1637(4) 0.0681(15) Uani 1 d . . .
H72A H 0.5804 0.5726 -0.1774 0.082 Uiso 1 calc R . .
C73 C 0.4330(4) 0.4930(5) -0.2236(3) 0.0678(14) Uani 1 d . . .
H73A H 0.4319 0.4754 -0.2791 0.081 Uiso 1 calc R . .
C74 C 0.3466(4) 0.4609(5) -0.2029(4) 0.0758(15) Uani 1 d . . .
H74A H 0.2834 0.4192 -0.2455 0.091 Uiso 1 calc R . .
C75 C 0.3067(6) 0.6474(6) -0.2971(5) 0.098(2) Uiso 1 d . . .
H75A H 0.2770 0.5895 -0.2844 0.118 Uiso 1 calc R . .
C76 C 0.2536(6) 0.6997(6) -0.3085(5) 0.104(2) Uiso 1 d . . .
H76A H 0.1863 0.6801 -0.3031 0.124 Uiso 1 calc R . .
C77 C 0.2960(7) 0.7843(7) -0.3284(5) 0.111(2) Uiso 1 d . . .
H77A H 0.2565 0.8207 -0.3386 0.134 Uiso 1 calc R . .
C78 C 0.3900(6) 0.8132(6) -0.3329(5) 0.0940(19) Uiso 1 d . . .
H78A H 0.4181 0.8714 -0.3457 0.113 Uiso 1 calc R . .
C79 C 0.4446(7) 0.7658(7) -0.3207(5) 0.106(2) Uiso 1 d . . .
H79A H 0.5132 0.7903 -0.3231 0.127 Uiso 1 calc R . .

loop_
_atom_site_aniso_label
_atom_site_aniso_U_11
_atom_site_aniso_U_22
_atom_site_aniso_U_33
_atom_site_aniso_U_23
_atom_site_aniso_U_13
_atom_site_aniso_U_12
S1 0.0365(5) 0.0337(5) 0.0434(5) 0.0188(4) 0.0160(4) 0.0193(4)
S2 0.0377(5) 0.0344(5) 0.0385(5) 0.0149(4) 0.0141(4) 0.0208(4)
S3 0.0395(5) 0.0319(5) 0.0393(5) 0.0154(4) 0.0157(4) 0.0165(4)
S4 0.0329(4) 0.0354(5) 0.0405(5) 0.0147(4) 0.0128(4) 0.0197(4)
Na1 0.0377(7) 0.0325(8) 0.0352(7) 0.0117(6) 0.0097(6) 0.0175(7)
Na2 0.0391(8) 0.0435(9) 0.0446(8) 0.0178(7) 0.0155(7) 0.0198(7)
Na3 0.0347(7) 0.0352(8) 0.0365(7) 0.0131(6) 0.0085(6) 0.0178(7)
Na4 0.0474(8) 0.0521(10) 0.0380(7) 0.0215(7) 0.0161(7) 0.0315(8)
O1 0.0351(13) 0.0402(15) 0.0368(13) 0.0101(12) 0.0107(11) 0.0178(12)
O2 0.0308(12) 0.0338(14) 0.0374(12) 0.0135(11) 0.0078(10) 0.0170(12)
O3 0.0374(13) 0.0382(15) 0.0323(12) 0.0125(11) 0.0097(10) 0.0202(12)
O4 0.0377(13) 0.0329(14) 0.0319(12) 0.0119(11) 0.0119(10) 0.0177(12)
N1 0.057(2) 0.054(2) 0.0461(19) 0.0191(18) 0.0244(17) 0.0256(19)
N2 0.0438(18) 0.0409(19) 0.0442(17) 0.0193(16) 0.0102(15) 0.0208(16)
N3 0.057(2) 0.063(2) 0.054(2) 0.0318(19) 0.0198(17) 0.040(2)
N4 0.0393(17) 0.043(2) 0.0505(19) 0.0175(16) 0.0081(15) 0.0215(17)
N5 0.069(3) 0.091(4) 0.095(4) 0.042(3) 0.029(3) 0.037(3)
C10 0.0359(18) 0.0300(19) 0.0388(19) 0.0140(16) 0.0135(16) 0.0198(17)
C11 0.0320(17) 0.0299(19) 0.0395(18) 0.0142(16) 0.0093(15) 0.0176(16)
C12 0.0345(17) 0.034(2) 0.0409(18) 0.0171(16) 0.0157(15) 0.0230(17)
C13 0.042(2) 0.038(2) 0.0370(18) 0.0154(16) 0.0128(16) 0.0256(18)
C14 0.0346(18) 0.037(2) 0.043(2) 0.0162(17) 0.0110(16) 0.0189(18)
C15 0.0391(19) 0.036(2) 0.0379(19) 0.0134(16) 0.0074(16) 0.0215(18)
C16 0.046(2) 0.039(2) 0.040(2) 0.0088(18) 0.0064(17) 0.021(2)
C17 0.069(3) 0.041(3) 0.050(2) 0.006(2) 0.005(2) 0.030(2)
C18 0.054(3) 0.051(3) 0.049(2) 0.005(2) -0.005(2) 0.024(2)
C19 0.071(3) 0.062(3) 0.040(2) 0.005(2) 0.015(2) 0.023(3)
C20 0.0348(18) 0.040(2) 0.0328(17) 0.0167(16) 0.0145(15) 0.0200(18)
C21 0.0337(17) 0.032(2) 0.0380(18) 0.0145(16) 0.0133(15) 0.0157(17)
C22 0.0364(18) 0.034(2) 0.0394(18) 0.0155(16) 0.0150(16) 0.0195(17)
C23 0.0338(18) 0.034(2) 0.044(2) 0.0152(17) 0.0143(16) 0.0136(17)
C24 0.0365(19) 0.039(2) 0.0418(19) 0.0166(17) 0.0125(16) 0.0225(18)
C25 0.0331(18) 0.044(2) 0.046(2) 0.0190(19) 0.0144(16) 0.0195(19)
C26 0.0318(19) 0.052(3) 0.066(3) 0.023(2) 0.0096(19) 0.019(2)
C30 0.0427(19) 0.0282(19) 0.0322(17) 0.0114(15) 0.0112(16) 0.0200(17)
C31 0.0390(19) 0.033(2) 0.0358(18) 0.0127(16) 0.0107(15) 0.0185(17)
C32 0.0401(19) 0.0291(19) 0.0359(18) 0.0123(16) 0.0117(15) 0.0179(17)
C33 0.0386(19) 0.035(2) 0.0393(19) 0.0146(17) 0.0079(16) 0.0176(18)
C34 0.053(2) 0.036(2) 0.0367(19) 0.0169(17) 0.0153(17) 0.0245(19)
C35 0.047(2) 0.035(2) 0.0342(18) 0.0149(17) 0.0058(16) 0.0193(19)
C36 0.053(2) 0.041(2) 0.038(2) 0.0148(18) 0.0037(18) 0.019(2)
C37 0.100(4) 0.058(3) 0.060(3) 0.026(3) -0.002(3) 0.042(3)
C38 0.090(4) 0.114(5) 0.036(2) 0.020(3) 0.010(2) 0.059(4)
C39 0.057(3) 0.088(4) 0.058(3) 0.034(3) -0.011(2) 0.011(3)
C40 0.0270(16) 0.034(2) 0.0337(17) 0.0124(16) 0.0073(14) 0.0116(16)
C41 0.0333(18) 0.036(2) 0.0393(19) 0.0150(17) 0.0132(15) 0.0160(17)
C42 0.0335(17) 0.036(2) 0.0373(18) 0.0133(16) 0.0110(15) 0.0194(17)
C43 0.041(2) 0.042(2) 0.042(2) 0.0189(18) 0.0183(17) 0.0187(19)
C44 0.0398(19) 0.044(2) 0.041(2) 0.0167(18) 0.0168(17) 0.0229(19)
C45 0.047(2) 0.047(2) 0.041(2) 0.0181(19) 0.0193(18) 0.024(2)
C46 0.080(3) 0.064(3) 0.046(2) 0.025(2) 0.035(2) 0.042(3)
C47 0.167(7) 0.122(5) 0.055(3) 0.051(3) 0.061(4) 0.105(5)
C48 0.099(4) 0.101(5) 0.076(4) 0.036(3) 0.065(4) 0.050(4)
C49 0.108(4) 0.084(4) 0.041(2) 0.017(3) 0.031(3) 0.042(4)
C50 0.064(3) 0.060(3) 0.070(3) 0.031(3) 0.034(2) 0.036(3)
C51 0.062(3) 0.079(4) 0.093(4) 0.034(3) 0.036(3) 0.041(3)
C52 0.052(3) 0.097(5) 0.086(4) 0.041(4) 0.031(3) 0.028(3)
C53 0.066(3) 0.069(4) 0.069(3) 0.035(3) 0.028(3) 0.017(3)
C54 0.059(3) 0.054(3) 0.061(3) 0.027(2) 0.024(2) 0.024(2)
C55 0.047(2) 0.061(3) 0.057(3) 0.026(2) 0.017(2) 0.029(2)
C56 0.063(3) 0.076(3) 0.048(2) 0.022(2) 0.021(2) 0.042(3)
C57 0.063(3) 0.059(3) 0.044(2) 0.013(2) 0.004(2) 0.031(3)
C58 0.042(2) 0.063(3) 0.060(3) 0.027(2) 0.004(2) 0.016(2)
C59 0.045(2) 0.057(3) 0.053(2) 0.029(2) 0.0159(19) 0.025(2)
C60 0.091(4) 0.051(3) 0.053(3) 0.017(2) 0.011(3) 0.044(3)
C61 0.146(6) 0.075(4) 0.046(3) 0.025(3) 0.012(3) 0.066(4)
C62 0.114(5) 0.067(4) 0.080(4) 0.035(3) 0.005(3) 0.058(4)
C63 0.071(3) 0.051(3) 0.088(4) 0.020(3) 0.015(3) 0.038(3)
C64 0.061(3) 0.061(3) 0.060(3) 0.020(2) 0.019(2) 0.034(3)
C65 0.056(2) 0.041(2) 0.055(2) 0.021(2) 0.017(2) 0.025(2)
C66 0.077(3) 0.048(3) 0.057(3) 0.025(2) 0.013(2) 0.029(3)
C67 0.068(3) 0.052(3) 0.073(3) 0.029(3) 0.010(3) 0.034(3)
C68 0.069(3) 0.065(3) 0.070(3) 0.021(3) 0.017(3) 0.046(3)
C69 0.058(3) 0.064(3) 0.051(2) 0.019(2) 0.014(2) 0.036(3)
C70 0.060(3) 0.095(5) 0.069(3) 0.022(3) 0.024(3) 0.038(3)
C71 0.047(3) 0.071(4) 0.088(4) 0.026(3) 0.014(3) 0.027(3)
C72 0.056(3) 0.066(3) 0.110(5) 0.045(3) 0.047(3) 0.036(3)
C73 0.065(3) 0.083(4) 0.055(3) 0.024(3) 0.029(3) 0.026(3)
C74 0.059(3) 0.082(4) 0.073(4) 0.024(3) 0.018(3) 0.017(3)

loop_
_atom_type_symbol
_atom_type_description
_atom_type_scat_dispersion_real
_atom_type_scat_dispersion_imag
_atom_type_scat_source
C C 0.0033 0.0016 'International Tables Vol C Tables 4.2.6.8 and 6.1.1.4'
H H 0.0000 0.0000 'International Tables Vol C Tables 4.2.6.8 and 6.1.1.4'
N N 0.0061 0.0033 'International Tables Vol C Tables 4.2.6.8 and 6.1.1.4'
O O 0.0106 0.0060 'International Tables Vol C Tables 4.2.6.8 and 6.1.1.4'
Na Na 0.0362 0.0249 'International Tables Vol C Tables 4.2.6.8 and 6.1.1.4'
S S 0.1246 0.1234 'International Tables Vol C Tables 4.2.6.8 and 6.1.1.4'

loop_
_geom_angle_atom_site_label_1
_geom_angle_atom_site_label_2
_geom_angle_atom_site_label_3
_geom_angle
_geom_angle_site_symmetry_1
_geom_angle_site_symmetry_3
C21 S1 C12 105.80(15) . .
C21 S1 Na4 92.41(13) . .
C12 S1 Na4 96.21(13) . .
C22 S2 C31 101.45(16) . .
C22 S2 Na1 95.30(12) . .
C31 S2 Na1 92.77(12) . .
C22 S2 Na3 155.99(12) . 2_565
C31 S2 Na3 80.71(13) . 2_565
Na1 S2 Na3 60.70(5) . 2_565
C41 S3 C32 102.68(17) . .
C41 S3 Na1 93.48(13) . .
C32 S3 Na1 92.95(12) . .
C42 S4 C11 102.28(16) . .
C42 S4 Na3 96.57(12) . .
C11 S4 Na3 93.39(12) . .
O4 Na1 O2 159.83(10) . .
O4 Na1 O3 96.89(11) . 2_565
O2 Na1 O3 99.15(10) . 2_565
O4 Na1 O3 88.26(10) . .
O2 Na1 O3 102.06(10) . .
O3 Na1 O3 96.04(9) 2_565 .
O4 Na1 S2 99.51(8) . .
O2 Na1 S2 69.00(8) . .
O3 Na1 S2 157.25(8) 2_565 .
O3 Na1 S2 68.93(7) . .
O4 Na1 S3 69.28(7) . .
O2 Na1 S3 105.20(8) . .
O3 Na1 S3 69.56(7) 2_565 .
O3 Na1 S3 150.79(9) . .
S2 Na1 S3 131.36(5) . .
O4 Na1 Na1 93.76(9) . 2_565
O2 Na1 Na1 106.00(9) . 2_565
O3 Na1 Na1 48.79(7) 2_565 2_565
O3 Na1 Na1 47.26(7) . 2_565
S2 Na1 Na1 114.15(7) . 2_565
S3 Na1 Na1 113.73(7) . 2_565
O4 Na1 Na3 46.33(7) . 2_565
O2 Na1 Na3 131.97(8) . 2_565
O3 Na1 Na3 118.10(9) 2_565 2_565
O3 Na1 Na3 48.24(7) . 2_565
S2 Na1 Na3 65.13(5) . 2_565
S3 Na1 Na3 115.22(6) . 2_565
Na1 Na1 Na3 81.03(6) 2_565 2_565
O4 Na1 Na4 134.88(8) . .
O2 Na1 Na4 44.59(7) . .
O3 Na1 Na4 67.06(8) 2_565 .
O3 Na1 Na4 133.45(8) . .
S2 Na1 Na4 110.29(7) . .
S3 Na1 Na4 65.60(5) . .
Na1 Na1 Na4 103.44(6) 2_565 .
Na3 Na1 Na4 174.83(6) 2_565 .
O4 Na1 Na2 156.12(9) . .
O2 Na1 Na2 40.18(7) . .
O3 Na1 Na2 81.68(8) 2_565 .
O3 Na1 Na2 68.30(7) . .
S2 Na1 Na2 76.94(5) . .
S3 Na1 Na2 130.66(5) . .
Na1 Na1 Na2 67.26(6) 2_565 .
Na3 Na1 Na2 113.56(6) 2_565 .
Na4 Na1 Na2 66.51(5) . .
O4 Na1 Na2 36.34(7) . 2_565
O2 Na1 Na2 163.10(8) . 2_565
O3 Na1 Na2 64.58(8) 2_565 2_565
O3 Na1 Na2 76.45(8) . 2_565
S2 Na1 Na2 124.35(6) . 2_565
S3 Na1 Na2 74.41(5) . 2_565
Na1 Na1 Na2 60.38(6) 2_565 2_565
Na3 Na1 Na2 59.29(5) 2_565 2_565
Na4 Na1 Na2 125.11(6) . 2_565
Na2 Na1 Na2 127.64(5) . 2_565
O4 Na1 Na3 125.80(8) . .
O2 Na1 Na3 72.11(7) . .
O3 Na1 Na3 29.69(7) 2_565 .
O3 Na1 Na3 89.81(7) . .
S2 Na1 Na3 129.69(5) . .
S3 Na1 Na3 88.73(4) . .
Na1 Na1 Na3 49.90(4) 2_565 .
Na3 Na1 Na3 130.94(5) 2_565 .
Na4 Na1 Na3 53.59(4) . .
Na2 Na1 Na3 52.75(4) . .
Na2 Na1 Na3 91.00(5) 2_565 .
O2 Na2 O4 118.98(11) . 2_565
O2 Na2 N2 120.66(12) . .
O4 Na2 N2 120.07(12) 2_565 .
O2 Na2 C10 88.13(10) . .
O4 Na2 C10 92.78(11) 2_565 .
N2 Na2 C10 94.37(12) . .
O2 Na2 O1 73.85(8) . .
O4 Na2 O1 80.40(9) 2_565 .
N2 Na2 O1 121.26(11) . .
C10 Na2 O1 26.92(9) . .
O2 Na2 C40 145.84(12) . 2_565
O4 Na2 C40 26.88(10) 2_565 2_565
N2 Na2 C40 93.25(12) . 2_565
C10 Na2 C40 93.59(11) . 2_565
O1 Na2 C40 92.85(9) . 2_565
O2 Na2 C20 26.35(10) . .
O4 Na2 C20 144.91(11) 2_565 .
N2 Na2 C20 94.33(12) . .
C10 Na2 C20 91.06(11) . .
O1 Na2 C20 87.69(9) . .
C40 Na2 C20 170.78(12) 2_565 .
O2 Na2 C30 86.31(10) . .
O4 Na2 C30 82.22(10) 2_565 .
N2 Na2 C30 96.08(11) . .
C10 Na2 C30 169.55(12) . .
O1 Na2 C30 142.63(10) . .
C40 Na2 C30 86.11(11) 2_565 .
C20 Na2 C30 87.88(10) . .
O2 Na2 Na3 88.27(8) . .
O4 Na2 Na3 42.17(7) 2_565 .
N2 Na2 Na3 143.16(9) . .
C10 Na2 Na3 61.91(9) . .
O1 Na2 Na3 40.80(7) . .
C40 Na2 Na3 63.08(8) 2_565 .
C20 Na2 Na3 112.62(8) . .
C30 Na2 Na3 109.03(9) . .
O2 Na2 Na1 39.98(7) . .
O4 Na2 Na1 85.20(9) 2_565 .
N2 Na2 Na1 143.22(9) . .
C10 Na2 Na1 111.80(9) . .
O1 Na2 Na1 86.91(7) . .
C40 Na2 Na1 109.68(10) 2_565 .
C20 Na2 Na1 61.14(9) . .
C30 Na2 Na1 58.80(8) . .
Na3 Na2 Na1 73.59(5) . .
O2 Na2 Na1 91.16(9) . 2_565
O4 Na2 Na1 35.48(7) 2_565 2_565
N2 Na2 Na1 137.76(10) . 2_565
C10 Na2 Na1 115.25(9) . 2_565
O1 Na2 Na1 92.29(7) . 2_565
C40 Na2 Na1 57.41(8) 2_565 2_565
C20 Na2 Na1 113.38(9) . 2_565
C30 Na2 Na1 56.09(8) . 2_565
Na3 Na2 Na1 53.36(5) . 2_565
Na1 Na2 Na1 52.36(5) . 2_565
O2 Na2 Na4 36.13(6) . .
O4 Na2 Na4 97.23(8) 2_565 .
N2 Na2 Na4 135.88(10) . .
C10 Na2 Na4 58.67(8) . .
O1 Na2 Na4 38.50(6) . .
C40 Na2 Na4 120.35(9) 2_565 .
C20 Na2 Na4 56.09(8) . .
C30 Na2 Na4 112.68(8) . .
Na3 Na2 Na4 57.27(4) . .
Na1 Na2 Na4 54.14(4) . .
Na1 Na2 Na4 86.30(6) 2_565 .
O1 Na3 O4 92.77(11) . 2_565
O1 Na3 O3 102.44(10) . 2_565
O4 Na3 O3 86.49(9) 2_565 2_565
O1 Na3 N4 101.38(12) . .
O4 Na3 N4 157.01(11) 2_565 .
O3 Na3 N4 107.68(11) 2_565 .
O1 Na3 S4 70.74(8) . .
O4 Na3 S4 68.22(7) 2_565 .
O3 Na3 S4 152.98(8) 2_565 .
N4 Na3 S4 99.33(9) . .
O1 Na3 Na1 118.46(8) . 2_565
O4 Na3 Na1 44.63(7) 2_565 2_565
O3 Na3 Na1 47.96(7) 2_565 2_565
N4 Na3 Na1 135.65(10) . 2_565
S4 Na3 Na1 111.08(6) . 2_565
O1 Na3 S2 164.69(8) . 2_565
O4 Na3 S2 88.79(8) 2_565 2_565
O3 Na3 S2 62.44(7) 2_565 2_565
N4 Na3 S2 82.32(10) . 2_565
S4 Na3 S2 123.66(6) . 2_565
Na1 Na3 S2 54.17(4) 2_565 2_565
O1 Na3 Na4 41.88(7) . .
O4 Na3 Na4 104.63(8) 2_565 .
O3 Na3 Na4 63.62(8) 2_565 .
N4 Na3 Na4 97.95(9) . .
S4 Na3 Na4 112.45(7) . .
Na1 Na3 Na4 99.21(5) 2_565 .
S2 Na3 Na4 123.14(5) 2_565 .
O1 Na3 Na2 54.18(8) . .
O4 Na3 Na2 41.74(7) 2_565 .
O3 Na3 Na2 81.68(8) 2_565 .
N4 Na3 Na2 155.54(10) . .
S4 Na3 Na2 73.18(5) . .
Na1 Na3 Na2 67.35(6) 2_565 .
S2 Na3 Na2 121.46(6) 2_565 .
Na4 Na3 Na2 65.34(5) . .
O1 Na3 Na1 79.61(7) . .
O4 Na3 Na1 70.27(7) 2_565 .
O3 Na3 Na1 28.78(6) 2_565 .
N4 Na3 Na1 129.83(9) . .
S4 Na3 Na1 126.77(5) . .
Na1 Na3 Na1 49.06(5) 2_565 .
S2 Na3 Na1 86.61(4) 2_565 .
Na4 Na3 Na1 50.20(4) . .
Na2 Na3 Na1 53.66(4) . .
O2 Na4 O1 83.70(10) . .
O2 Na4 N3 176.08(13) . .
O1 Na4 N3 98.81(11) . .
O2 Na4 N1 92.04(11) . .
O1 Na4 N1 149.61(13) . .
N3 Na4 N1 87.30(13) . .
O2 Na4 S1 71.22(8) . .
O1 Na4 S1 71.67(8) . .
N3 Na4 S1 112.39(12) . .
N1 Na4 S1 78.45(10) . .
O2 Na4 Na1 43.78(8) . .
O1 Na4 Na1 100.65(9) . .
N3 Na4 Na1 132.46(12) . .
N1 Na4 Na1 96.74(10) . .
S1 Na4 Na1 114.83(6) . .
O2 Na4 Na3 88.02(8) . .
O1 Na4 Na3 40.64(8) . .
N3 Na4 Na3 91.94(10) . .
N1 Na4 Na3 169.66(11) . .
S1 Na4 Na3 111.27(6) . .
Na1 Na4 Na3 76.21(5) . .
O2 Na4 Na2 35.70(6) . .
O1 Na4 Na2 48.92(7) . .
N3 Na4 Na2 146.00(10) . .
N1 Na4 Na2 125.58(10) . .
S1 Na4 Na2 71.62(5) . .
Na1 Na4 Na2 59.35(5) . .
Na3 Na4 Na2 57.40(5) . .
C10 O1 Na3 129.7(2) . .
C10 O1 Na4 128.2(2) . .
Na3 O1 Na4 97.49(11) . .
C10 O1 Na2 74.46(18) . .
Na3 O1 Na2 85.01(10) . .
Na4 O1 Na2 92.58(9) . .
C20 O2 Na1 130.4(2) . .
C20 O2 Na2 103.0(2) . .
Na1 O2 Na2 99.84(11) . .
C20 O2 Na4 121.1(2) . .
Na1 O2 Na4 91.62(10) . .
Na2 O2 Na4 108.16(10) . .
C30 O3 Na1 122.47(19) . 2_565
C30 O3 Na1 119.6(2) . .
Na1 O3 Na1 83.96(9) 2_565 .
C30 O3 Na3 113.17(19) . 2_565
Na1 O3 Na3 121.54(12) 2_565 2_565
Na1 O3 Na3 83.80(9) . 2_565
C40 O4 Na1 127.7(2) . .
C40 O4 Na2 100.4(2) . 2_565
Na1 O4 Na2 108.19(11) . 2_565
C40 O4 Na3 130.7(2) . 2_565
Na1 O4 Na3 89.04(10) . 2_565
Na2 O4 Na3 96.10(10) 2_565 2_565
C50 N1 C54 115.9(4) . .
C50 N1 Na4 122.3(3) . .
C54 N1 Na4 118.2(3) . .
C59 N2 C55 116.5(4) . .
C59 N2 Na2 119.8(3) . .
C55 N2 Na2 123.4(3) . .
C60 N3 C64 117.2(4) . .
C60 N3 Na4 123.7(3) . .
C64 N3 Na4 117.5(3) . .
C65 N4 C69 116.8(3) . .
C65 N4 Na3 125.4(3) . .
C69 N4 Na3 116.2(3) . .
C74 N5 C70 117.6(5) . .
C75 N6 C79 115.8(8) . .
O1 C10 C12 124.0(3) . .
O1 C10 C11 123.2(3) . .
C12 C10 C11 112.8(3) . .
O1 C10 Na2 78.61(19) . .
C12 C10 Na2 96.70(19) . .
C11 C10 Na2 94.9(2) . .
C13 C11 C10 122.6(3) . .
C13 C11 S4 117.4(3) . .
C10 C11 S4 120.0(3) . .
C14 C12 C10 122.7(3) . .
C14 C12 S1 118.0(3) . .
C10 C12 S1 119.1(3) . .
C11 C13 C15 123.0(3) . .
C12 C14 C15 122.7(3) . .
C13 C15 C14 115.7(3) . .
C13 C15 C16 122.7(3) . .
C14 C15 C16 121.3(3) . .
C18 C16 C17 108.2(4) . .
C18 C16 C15 111.7(3) . .
C17 C16 C15 108.5(3) . .
C18 C16 C19 108.1(4) . .
C17 C16 C19 108.8(3) . .
C15 C16 C19 111.5(4) . .
O2 C20 C21 122.8(3) . .
O2 C20 C22 121.8(3) . .
C21 C20 C22 115.3(3) . .
O2 C20 Na2 50.62(15) . .
C21 C20 Na2 106.5(2) . .
C22 C20 Na2 111.6(2) . .
C23 C21 C20 121.8(3) . .
C23 C21 S1 118.3(3) . .
C20 C21 S1 119.8(3) . .
C24 C22 C20 121.4(3) . .
C24 C22 S2 119.9(3) . .
C20 C22 S2 118.7(3) . .
C21 C23 C25 121.9(4) . .
C25 C24 C22 123.0(3) . .
C24 C25 C23 116.6(3) . .
C24 C25 C26 122.3(3) . .
C23 C25 C26 121.1(4) . .
C28B C26 C29B 112.2(8) . .
C28B C26 C27A 70.0(7) . .
C29B C26 C27A 130.8(6) . .
C28B C26 C29A 129.3(8) . .
C29B C26 C29A 29.3(5) . .
C27A C26 C29A 109.3(5) . .
C28B C26 C25 114.3(6) . .
C29B C26 C25 111.8(6) . .
C27A C26 C25 110.6(5) . .
C29A C26 C25 112.8(5) . .
C28B C26 C27B 107.0(9) . .
C29B C26 C27B 106.5(7) . .
C27A C26 C27B 38.4(6) . .
C29A C26 C27B 78.2(7) . .
C25 C26 C27B 104.3(6) . .
C28B C26 C28A 37.9(6) . .
C29B C26 C28A 81.8(6) . .
C27A C26 C28A 106.9(6) . .
C29A C26 C28A 108.4(6) . .
C25 C26 C28A 108.7(4) . .
C27B C26 C28A 139.9(7) . .
O3 C30 C32 124.4(3) . 2_565
O3 C30 C31 122.7(3) . .
C32 C30 C31 112.9(3) 2_565 .
O3 C30 Na2 91.99(19) . .
C32 C30 Na2 89.96(19) 2_565 .
C31 C30 Na2 88.4(2) . .
C33 C31 C30 123.1(3) . .
C33 C31 S2 117.5(3) . .
C30 C31 S2 119.4(3) . .
C34 C32 C30 122.4(3) . 2_565
C34 C32 S3 118.3(3) . .
C30 C32 S3 119.2(3) 2_565 .
C31 C33 C35 122.3(3) . 2_565
C32 C34 C35 122.8(3) . .
C34 C35 C33 115.7(3) . 2_565
C34 C35 C36 122.1(3) . .
C33 C35 C36 122.1(3) 2_565 .
C39 C36 C38 108.5(4) . .
C39 C36 C37 108.8(4) . .
C38 C36 C37 108.6(4) . .
C39 C36 C35 111.8(4) . .
C38 C36 C35 111.3(3) . .
C37 C36 C35 107.8(4) . .
O4 C40 C41 123.2(3) . .
O4 C40 C42 122.2(3) . 2_565
C41 C40 C42 114.6(3) . 2_565
O4 C40 Na2 52.72(16) . 2_565
C41 C40 Na2 111.1(2) . 2_565
C42 C40 Na2 105.7(2) 2_565 2_565
C43 C41 C40 122.3(3) . .
C43 C41 S3 119.2(3) . .
C40 C41 S3 118.5(3) . .
C44 C42 C40 121.8(3) . 2_565
C44 C42 S4 119.9(3) . .
C40 C42 S4 118.3(3) 2_565 .
C41 C43 C45 122.1(3) . .
C42 C44 C45 122.6(3) . 2_565
C43 C45 C44 116.6(3) . 2_565
C43 C45 C46 122.3(4) . .
C44 C45 C46 121.1(3) 2_565 .
C49 C46 C47 108.4(5) . .
C49 C46 C48 108.4(4) . .
C47 C46 C48 109.7(5) . .
C49 C46 C45 110.0(4) . .
C47 C46 C45 111.8(3) . .
C48 C46 C45 108.5(4) . .
N1 C50 C51 123.6(5) . .
C52 C51 C50 119.1(5) . .
C53 C52 C51 118.4(5) . .
C52 C53 C54 118.8(5) . .
N1 C54 C53 124.1(5) . .
N2 C55 C56 123.5(4) . .
C57 C56 C55 119.5(4) . .
C58 C57 C56 117.9(4) . .
C57 C58 C59 119.1(4) . .
N2 C59 C58 123.5(4) . .
N3 C60 C61 124.0(4) . .
C60 C61 C62 118.2(5) . .
C63 C62 C61 118.1(5) . .
C62 C63 C64 120.1(5) . .
N3 C64 C63 122.5(5) . .
N4 C65 C66 124.6(4) . .
C67 C66 C65 117.8(4) . .
C68 C67 C66 118.0(4) . .
C67 C68 C69 120.4(4) . .
N4 C69 C68 122.3(4) . .
C71 C70 N5 119.7(5) . .
C72 C71 C70 117.8(5) . .
C73 C72 C71 124.6(5) . .
C72 C73 C74 116.7(5) . .
C73 C74 N5 123.6(6) . .
C76 C75 N6 120.8(8) . .
C75 C76 C77 120.1(8) . .
C78 C77 C76 120.0(8) . .
C79 C78 C77 121.8(9) . .
C78 C79 N6 121.5(8) . .

loop_
_geom_bond_atom_site_label_1
_geom_bond_atom_site_label_2
_geom_bond_distance
_geom_bond_site_symmetry_2
S1 C21 1.796(3) .
S1 C12 1.802(3) .
S1 Na4 2.893(3) .
S2 C22 1.782(4) .
S2 C31 1.807(4) .
S2 Na1 2.9615(18) .
S2 Na3 3.314(3) 2_565
S3 C41 1.792(4) .
S3 C32 1.802(4) .
S3 Na1 2.9954(17) .
S4 C42 1.791(4) .
S4 C11 1.800(4) .
S4 Na3 2.9788(19) .
Na1 O4 2.238(3) .
Na1 O2 2.252(3) .
Na1 O3 2.323(3) 2_565
Na1 O3 2.380(3) .
Na1 Na1 3.146(3) 2_565
Na1 Na3 3.186(2) 2_565
Na1 Na4 3.254(2) .
Na1 Na2 3.454(2) .
Na1 Na2 3.664(3) 2_565
Na1 Na3 4.113(2) .
Na2 O2 2.262(3) .
Na2 O4 2.285(3) 2_565
Na2 N2 2.422(4) .
Na2 C10 2.731(3) .
Na2 O1 2.778(3) .
Na2 C40 2.825(4) 2_565
Na2 C20 2.850(3) .
Na2 C30 3.089(4) .
Na2 Na3 3.413(2) .
Na2 Na1 3.664(3) 2_565
Na2 Na4 3.682(2) .
Na3 O1 2.239(3) .
Na3 O4 2.305(3) 2_565
Na3 O3 2.390(3) 2_565
Na3 N4 2.455(3) .
Na3 Na1 3.186(2) 2_565
Na3 S2 3.314(3) 2_565
Na3 Na4 3.408(2) .
Na4 O2 2.285(3) .
Na4 O1 2.295(3) .
Na4 N3 2.434(4) .
Na4 N1 2.513(4) .
O1 C10 1.283(4) .
O2 C20 1.298(4) .
O3 C30 1.302(4) .
O3 Na1 2.323(3) 2_565
O3 Na3 2.390(3) 2_565
O4 C40 1.299(4) .
O4 Na2 2.285(3) 2_565
O4 Na3 2.305(3) 2_565
N1 C50 1.333(6) .
N1 C54 1.338(6) .
N2 C59 1.331(5) .
N2 C55 1.331(5) .
N3 C60 1.308(6) .
N3 C64 1.338(6) .
N4 C65 1.311(6) .
N4 C69 1.348(5) .
N5 C74 1.357(8) .
N5 C70 1.371(8) .
N6 C75 1.375(10) .
N6 C79 1.446(12) .
C10 C12 1.440(5) .
C10 C11 1.440(5) .
C11 C13 1.383(5) .
C12 C14 1.380(5) .
C13 C15 1.390(6) .
C14 C15 1.402(5) .
C15 C16 1.535(6) .
C16 C18 1.523(6) .
C16 C17 1.533(6) .
C16 C19 1.536(6) .
C20 C21 1.421(5) .
C20 C22 1.435(5) .
C21 C23 1.392(5) .
C22 C24 1.387(5) .
C23 C25 1.414(5) .
C24 C25 1.379(6) .
C25 C26 1.544(5) .
C26 C28B 1.457(15) .
C26 C29B 1.505(13) .
C26 C27A 1.511(10) .
C26 C29A 1.542(10) .
C26 C27B 1.577(14) .
C26 C28A 1.583(10) .
C30 C32 1.426(5) 2_565
C30 C31 1.428(5) .
C31 C33 1.385(5) .
C32 C34 1.389(5) .
C32 C30 1.426(5) 2_565
C33 C35 1.395(5) 2_565
C34 C35 1.391(6) .
C35 C33 1.395(5) 2_565
C35 C36 1.538(5) .
C36 C39 1.520(7) .
C36 C38 1.533(6) .
C36 C37 1.534(6) .
C40 C41 1.433(5) .
C40 C42 1.435(5) 2_565
C40 Na2 2.825(4) 2_565
C41 C43 1.387(5) .
C42 C44 1.387(5) .
C42 C40 1.435(5) 2_565
C43 C45 1.399(5) .
C44 C45 1.400(5) 2_565
C45 C44 1.400(5) 2_565
C45 C46 1.536(5) .
C46 C49 1.530(8) .
C46 C47 1.531(7) .
C46 C48 1.532(7) .
C50 C51 1.377(7) .
C51 C52 1.370(9) .
C52 C53 1.367(8) .
C53 C54 1.373(7) .
C55 C56 1.374(7) .
C56 C57 1.373(7) .
C57 C58 1.369(7) .
C58 C59 1.384(7) .
C60 C61 1.374(7) .
C61 C62 1.394(8) .
C62 C63 1.340(9) .
C63 C64 1.377(7) .
C65 C66 1.393(6) .
C66 C67 1.389(7) .
C67 C68 1.358(8) .
C68 C69 1.383(7) .
C70 C71 1.366(8) .
C71 C72 1.359(9) .
C72 C73 1.302(8) .
C73 C74 1.342(7) .
C75 C76 1.311(10) .
C76 C77 1.399(12) .
C77 C78 1.308(10) .
C78 C79 1.269(10) .
